data_2005739
loop_
_publ_author_name
'Simonsen, O.'
'Singh, S. K.'
'Wengel, J.'
'Parmar, V. S.'

_publ_contact_author
;
Ole Simonsen
Odense University
Department of Chemistry
Campusvej 55
DK-5230 Odense M
Denmark
;
_publ_section_title
;
 (<i>Z</i>)-<i>N</i>-Formylnornuciferin Isolated from <i>Piper
 argyrophylum</i>
;
_journal_issue 12
_journal_name_full 'Acta Crystallographica Section C'
_journal_page_first 3195
_journal_page_last 3196
_journal_paper_doi 10.1107/S0108270196010360
_journal_volume 52
_journal_year 1996
_chemical_formula_sum 'C19 H19 N O3'
_chemical_formula_weight 309.36
_chemical_name_common Z-N-formylnornuciferin
_chemical_name_systematic
;
4,5,6a,7-tetrahydro-1,2-dimethoxy-6H-dibenzo[de,g]quinoline-6-carbaldehyde
;
_space_group_IT_number 19
_symmetry_cell_setting orthorhombic
_symmetry_space_group_name_Hall 'P 2ac 2ab'
_symmetry_space_group_name_H-M 'P 21 21 21'
_audit_creation_method from_xtal_archive_file_using_CIFIO
_cell_angle_alpha 90.00000
_cell_angle_beta 90.00000
_cell_angle_gamma 90.00000
_cell_formula_units_Z 4
_cell_length_a 6.276(1)
_cell_length_b 15.232(1)
_cell_length_c 16.616(2)
_cell_measurement_reflns_used 25
_cell_measurement_temperature 293
_cell_measurement_theta_max 13.54
_cell_measurement_theta_min 11.43
_cell_volume 1588.4(3)
_computing_cell_refinement 'Enraf-Nonius CAD-4F Software'
_computing_data_collection 'Enraf-Nonius CAD-4F Software'
_computing_data_reduction
;
Norrestam & Nielsen (1982) and
Xtal3.2 ADDREF SORTRF (Hall, Flack & Stewart, 1992)
;
_computing_molecular_graphics 'Xtal3.2 ORTEP'
_computing_publication_material
;
Xtal3.2 ATABLE BONDLA CIFIO LISTFC LSQLP
;
_computing_structure_refinement 'Xtal3.2 CRYLSQ'
_computing_structure_solution 'SHELXS86 (Sheldrick, 1990)'
_diffrn_ambient_temperature 293
_diffrn_measurement_device
;
Enraf-Nonius CAD-4F diffractometer
;
_diffrn_measurement_method \w/2\q
_diffrn_radiation_monochromator graphite
_diffrn_radiation_source xray_tube
_diffrn_radiation_type MoK\a
_diffrn_radiation_wavelength 0.71073
_diffrn_reflns_av_sigmaI/netI .106
_diffrn_reflns_limit_h_max 8
_diffrn_reflns_limit_h_min 0
_diffrn_reflns_limit_k_max 20
_diffrn_reflns_limit_k_min 0
_diffrn_reflns_limit_l_max 21
_diffrn_reflns_limit_l_min 0
_diffrn_reflns_number 2047
_diffrn_reflns_theta_max 27.96
_diffrn_reflns_theta_min 2.45
_diffrn_standards_decay_% 2.5
_diffrn_standards_interval_time 90
_diffrn_standards_number 1
_exptl_absorpt_coefficient_mu 0.08
_exptl_absorpt_correction_T_max 0.994
_exptl_absorpt_correction_T_min 0.985
_exptl_absorpt_correction_type integration
_exptl_crystal_colour colourless
_exptl_crystal_density_diffrn 1.294
_exptl_crystal_density_meas ?
_exptl_crystal_description 'needle (cut)'
_exptl_crystal_F_000 655.91
_exptl_crystal_size_max 0.42
_exptl_crystal_size_mid 0.16
_exptl_crystal_size_min 0.08
_refine_diff_density_max .18
_refine_diff_density_min -.18
_refine_ls_abs_structure_details 'not determined'
_refine_ls_abs_structure_Flack 0
_refine_ls_extinction_coef .00000
_refine_ls_extinction_method none
_refine_ls_goodness_of_fit_all 2.131
_refine_ls_goodness_of_fit_obs 2.484
_refine_ls_hydrogen_treatment
;
 H atoms from \D\r map; refxyz U~iso~(fixed) = 0.035\%A^2^
;
_refine_ls_matrix_type full
_refine_ls_number_constraints 0
_refine_ls_number_parameters 265
_refine_ls_number_reflns 1396
_refine_ls_number_restraints 0
_refine_ls_R_factor_all .095
_refine_ls_R_factor_obs .041
_refine_ls_shift/esd_max .23
_refine_ls_shift/esd_mean .02
_refine_ls_structure_factor_coef F
_refine_ls_weighting_details 'w = 1/\s^2^(F)'
_refine_ls_weighting_scheme calc
_refine_ls_wR_factor_all .03
_refine_ls_wR_factor_obs .028
_reflns_number_observed 1396
_reflns_number_total 2047
_reflns_observed_criterion I>2.5\s(I)
_cod_data_source_file bm1101.cif
_cod_data_source_block pasw9e
_cod_depositor_comments
;
The following automatic conversions were performed:

'_exptl_crystal_density_meas' value 'not measured' was changed to '?'
- the value is perceived as not measured.

Automatic conversion script
Id: cif_fix_values 3008 2015-01-20 13:52:24Z robertas 

The following automatic conversions were performed:

'_refine_ls_weighting_scheme' value ' w = 1/\s^2^(F)' was changed to
'calc'. New tag '_refine_ls_weighting_details' was created. The value
of the new tag was set to 'w = 1/\s^2^(F)'.

Automatic conversion script
Id: cif_fix_values 3143 2015-03-26 13:38:13Z robertas 
;
_cod_original_cell_volume 1588.4(4)
_cod_original_sg_symbol_Hall P_2ac_2ab
_cod_database_code 2005739

loop_
_symmetry_equiv_pos_as_xyz
+x,+y,+z
1/2-x,-y,1/2+z
1/2+x,1/2-y,-z
-x,1/2+y,1/2-z

loop_
_atom_site_aniso_label
_atom_site_aniso_U_11
_atom_site_aniso_U_22
_atom_site_aniso_U_33
_atom_site_aniso_U_12
_atom_site_aniso_U_13
_atom_site_aniso_U_23
O2 .045(2) .052(2) .0370(10) .016(2) .0100(10) .0000(10)
O3 .044(2) .047(2) .0340(10) .0130(10) -.0020(10) .0030(10)
O20 .054(2) .113(3) .094(3) -.011(2) .010(2) .059(2)
N13 .037(2) .043(2) .043(2) -.004(2) -.003(2) .011(2)
C1 .031(2) .035(2) .041(2) .003(2) .003(2) -.006(2)
C2 .033(2) .038(2) .032(2) .000(2) .003(2) -.005(2)
C3 .034(2) .035(2) .035(2) .004(2) -.005(2) .000(2)
C4 .028(2) .029(2) .037(2) .002(2) -.003(2) -.004(2)
C5 .030(2) .031(2) .038(2) -.002(2) .001(2) -.004(2)
C6 .031(2) .043(2) .041(2) .002(2) -.004(2) -.007(2)
C7 .027(2) .043(2) .060(3) .003(2) -.004(2) -.005(2)
C8 .034(2) .039(2) .057(3) .000(2) .010(2) -.014(2)
C9 .038(2) .042(2) .038(2) -.007(2) .006(2) -.007(2)
C10 .032(2) .031(2) .037(2) -.005(2) .003(2) -.004(2)
C11 .038(2) .044(2) .034(2) .000(2) -.002(2) -.002(2)
C12 .026(2) .037(2) .038(2) -.004(2) -.001(2) .005(2)
C14 .035(2) .037(2) .052(3) -.001(2) -.011(2) .009(2)
C15 .031(2) .040(2) .050(3) .002(2) -.001(2) .001(2)
C16 .029(2) .028(2) .043(2) -.001(2) -.004(2) .000(2)
C17 .028(2) .029(2) .036(2) -.003(2) -.003(2) -.003(2)
C18 .045(3) .058(3) .043(2) .009(3) .011(2) -.002(2)
C19 .075(4) .050(3) .062(3) .014(3) -.011(3) .010(2)
C20 .060(3) .065(3) .061(3) -.003(3) -.006(3) .027(3)

loop_
_atom_site_label
_atom_site_fract_x
_atom_site_fract_y
_atom_site_fract_z
_atom_site_U_iso_or_equiv
_atom_site_thermal_displace_type
O2 .7589(4) .4088(2) .4091(1) .045(2) Uani
O3 .4303(4) .4926(2) .4685(1) .042(2) Uani
O20 .3902(5) .2311(2) .8517(2) .087(3) Uani
N13 .6556(5) .2921(2) .7779(2) .041(2) Uani
C1 .8268(6) .3338(2) .5358(2) .036(2) Uani
C2 .7126(6) .3898(2) .4879(2) .035(2) Uani
C3 .5356(6) .4355(2) .5193(2) .034(2) Uani
C4 .4726(6) .4229(2) .5989(2) .031(2) Uani
C5 .2937(6) .4722(2) .6371(2) .033(2) Uani
C6 .1265(6) .5110(2) .5943(2) .038(2) Uani
C7 -.0313(6) .5584(3) .6324(2) .043(2) Uani
C8 -.0277(6) .5668(3) .7152(3) .043(2) Uani
C9 .1300(6) .5272(3) .7595(2) .039(2) Uani
C10 .2918(6) .4798(2) .7218(2) .033(2) Uani
C11 .4603(6) .4338(2) .7705(2) .038(2) Uani
C12 .5102(6) .3462(2) .7312(2) .034(2) Uani
C14 .8811(6) .2940(3) .7572(3) .041(2) Uani
C15 .9055(6) .2654(3) .6701(2) .040(2) Uani
C16 .7678(6) .3212(2) .6158(2) .033(2) Uani
C17 .5870(6) .3625(2) .6458(2) .031(2) Uani
C18 .9470(8) .3665(3) .3789(3) .048(3) Uani
C19 .5226(9) .5778(3) .4634(3) .062(3) Uani
C20 .5780(8) .2379(3) .8342(3) .062(3) Uani
H1 .945(6) .300(2) .516(2) .03500 Uiso
H6 .130(5) .503(2) .538(2) .03500 Uiso
H7 -.148(5) .586(2) .600(2) .03500 Uiso
H8 -.130(5) .601(2) .743(2) .03500 Uiso
H9 .134(5) .535(2) .816(2) .03500 Uiso
H12 .376(5) .315(2) .729(2) .03500 Uiso
H20 .705(6) .205(2) .867(2) .03500 Uiso
H111 .412(5) .422(2) .828(2) .03500 Uiso
H112 .588(5) .469(2) .774(2) .03500 Uiso
H141 .938(6) .352(2) .765(2) .03500 Uiso
H142 .957(5) .250(2) .799(2) .03500 Uiso
H151 1.058(6) .271(2) .649(2) .03500 Uiso
H152 .872(5) .196(2) .662(2) .03500 Uiso
H181 .946(6) .384(2) .329(2) .03500 Uiso
H182 .932(6) .297(2) .386(2) .03500 Uiso
H183 1.073(6) .386(2) .405(2) .03500 Uiso
H191 .662(5) .573(2) .437(2) .03500 Uiso
H192 .424(6) .615(2) .433(2) .03500 Uiso
H193 .535(6) .608(2) .513(2) .03500 Uiso

loop_
_atom_type_symbol
_atom_type_scat_dispersion_real
_atom_type_scat_dispersion_imag
_atom_type_scat_source
C .002 .002 Int._Tables_Vol_IV_Tables_2.2B_and_2.3.1
H 0 0 Int._Tables_Vol_IV_Tables_2.2B_and_2.3.1
N .004 .003 Int._Tables_Vol_IV_Tables_2.2B_and_2.3.1
O .008 .006 Int._Tables_Vol_IV_Tables_2.2B_and_2.3.1

loop_
_geom_angle_atom_site_label_1
_geom_angle_atom_site_label_2
_geom_angle_atom_site_label_3
_geom_angle
_geom_angle_publ_flag
C2 O2 C18 114.4(3) ?
C3 O3 C19 114.6(3) ?
C12 N13 C14 118.2(3) yes
C12 N13 C20 119.6(3) yes
C14 N13 C20 122.0(4) yes
C2 C1 C16 120.1(3) ?
C2 C1 H1 122(2) ?
C16 C1 H1 118(2) ?
O2 C2 C1 125.1(3) ?
O2 C2 C3 114.6(3) ?
C1 C2 C3 120.3(3) ?
O3 C3 C2 117.5(3) ?
O3 C3 C4 122.1(3) ?
C2 C3 C4 120.5(3) ?
C3 C4 C5 123.2(3) ?
C3 C4 C17 118.2(3) ?
C5 C4 C17 118.6(3) ?
C4 C5 C6 124.1(3) ?
C4 C5 C10 118.1(3) ?
C6 C5 C10 117.8(3) ?
C5 C6 C7 121.8(4) ?
C5 C6 H6 116(2) ?
C7 C6 H6 122(2) ?
C6 C7 C8 119.5(4) ?
C6 C7 H7 119(2) ?
C8 C7 H7 121(2) ?
C7 C8 C9 120.4(4) ?
C7 C8 H8 122(2) ?
C9 C8 H8 118(2) ?
C8 C9 C10 120.7(4) ?
C8 C9 H9 120(2) ?
C10 C9 H9 119(2) ?
C5 C10 C9 119.8(3) ?
C5 C10 C11 119.5(3) ?
C9 C10 C11 120.8(3) ?
C10 C11 C12 108.8(3) ?
C10 C11 H111 112(2) ?
C10 C11 H112 111(2) ?
C12 C11 H111 108(2) ?
C12 C11 H112 110(2) ?
H111 C11 H112 106(3) ?
N13 C12 C11 113.5(3) ?
N13 C12 C17 113.0(3) ?
N13 C12 H12 107(2) ?
C11 C12 C17 108.9(3) ?
C11 C12 H12 106(2) ?
C17 C12 H12 108(2) ?
N13 C14 C15 108.5(3) ?
N13 C14 H141 110(2) ?
N13 C14 H142 105(2) ?
C15 C14 H141 111(2) ?
C15 C14 H142 113(2) ?
H141 C14 H142 109(3) ?
C14 C15 C16 110.5(3) ?
C14 C15 H151 113(2) ?
C14 C15 H152 112(2) ?
C16 C15 H151 107(2) ?
C16 C15 H152 111(2) ?
H151 C15 H152 103(2) ?
C1 C16 C15 119.7(3) ?
C1 C16 C17 119.8(3) ?
C15 C16 C17 120.4(3) ?
C4 C17 C12 117.6(3) ?
C4 C17 C16 121.0(3) ?
C12 C17 C16 121.4(3) ?
O2 C18 H181 101(2) ?
O2 C18 H182 110(2) ?
O2 C18 H183 113(2) ?
H181 C18 H182 115(3) ?
H181 C18 H183 110(3) ?
H182 C18 H183 109(3) ?
O3 C19 H191 109(2) ?
O3 C19 H192 108(2) ?
O3 C19 H193 115(2) ?
H191 C19 H192 112(3) ?
H191 C19 H193 110(3) ?
H192 C19 H193 103(3) ?
O20 C20 N13 124.7(4) yes
O20 C20 H20 123(2) ?
N13 C20 H20 112(2) ?

loop_
_geom_bond_atom_site_label_1
_geom_bond_atom_site_label_2
_geom_bond_distance
_geom_bond_publ_flag
O2 C2 1.373(4) ?
O2 C18 1.435(5) ?
O3 C3 1.382(4) ?
O3 C19 1.424(6) ?
O20 C20 1.218(6) yes
N13 C12 1.454(5) yes
N13 C14 1.457(5) yes
N13 C20 1.340(6) yes
C1 C2 1.370(5) ?
C1 C16 1.392(5) ?
C1 H1 .96(3) ?
C2 C3 1.410(5) ?
C3 C4 1.394(5) ?
C4 C5 1.493(5) ?
C4 C17 1.403(5) ?
C5 C6 1.399(5) ?
C5 C10 1.412(5) ?
C6 C7 1.379(6) ?
C6 H6 .95(3) ?
C7 C8 1.382(6) ?
C7 H7 1.00(3) ?
C8 C9 1.373(6) ?
C8 H8 .95(3) ?
C9 C10 1.394(5) ?
C9 H9 .95(3) ?
C10 C11 1.505(5) ?
C11 C12 1.518(5) ?
C11 H111 1.03(3) ?
C11 H112 .97(3) ?
C12 C17 1.519(5) ?
C12 H12 .97(3) ?
C14 C15 1.519(6) ?
C14 H141 .95(3) ?
C14 H142 1.07(3) ?
C15 C16 1.511(5) ?
C15 H151 1.02(4) ?
C15 H152 1.08(3) ?
C16 C17 1.391(5) ?
C18 H181 .87(3) ?
C18 H182 1.07(3) ?
C18 H183 .95(3) ?
C19 H191 .98(3) ?
C19 H192 .98(3) ?
C19 H193 .95(3) ?
C20 H20 1.09(3) ?

loop_
_geom_contact_atom_site_label_1
_geom_contact_atom_site_label_2
_geom_contact_distance
_geom_contact_site_symmetry_2
O2 O3 2.619(4) .
O2 C1 2.434(5) .
O2 C3 2.342(4) .
O2 H1 2.69(3) .
O2 H181 1.81(3) .
O2 H182 2.06(3) .
O2 H183 2.01(4) .
O2 H191 2.62(3) .
O3 C2 2.387(4) .
O3 C4 2.428(4) .
O3 C5 2.947(4) .
O3 C6 2.843(5) .
O3 H6 2.21(3) .
O3 H9 2.60(3) 2_564
O3 H191 1.98(3) .
O3 H192 1.96(3) .
O3 H193 2.02(3) .
O20 N13 2.267(5) .
O20 C12 2.766(5) .
O20 H7 2.81(3) 4_546
O20 H12 2.41(3) .
O20 H20 2.03(4) .
N13 C11 2.485(5) .
N13 C15 2.415(5) .
N13 C16 2.819(5) .
N13 C17 2.480(5) .
N13 H12 1.97(3) .
N13 H20 2.01(3) .
N13 H111 2.64(3) .
N13 H112 2.73(3) .
N13 H141 2.00(3) .
N13 H142 2.02(3) .
N13 H152 2.77(3) .
C1 C3 2.411(5) .
C1 C4 2.808(5) .
C1 C15 2.512(6) .
C1 C17 2.408(5) .
C1 C18 2.760(6) .
C1 H151 2.56(3) .
C1 H182 2.64(3) .
C1 H183 2.78(3) .
C2 C4 2.434(5) .
C2 C16 2.393(5) .
C2 C17 2.771(5) .
C2 C18 2.361(6) .
C2 H1 2.05(3) .
C2 H182 2.60(3) .
C2 H183 2.65(3) .
C3 C5 2.541(5) .
C3 C6 3.078(5) .
C3 C16 2.779(5) .
C3 C17 2.400(5) .
C3 C19 2.360(6) .
C3 H6 2.77(3) .
C3 H191 2.63(3) .
C3 H193 2.63(3) .
C4 C6 2.555(5) .
C4 C10 2.492(5) .
C4 C11 2.857(5) .
C4 C12 2.500(5) .
C4 C16 2.432(5) .
C4 H6 2.68(3) .
C4 H12 2.78(3) .
C5 C7 2.427(5) .
C5 C8 2.797(5) .
C5 C9 2.427(5) .
C5 C11 2.519(5) .
C5 C12 2.823(5) .
C5 C17 2.491(5) .
C5 H6 2.01(3) .
C6 C8 2.386(6) .
C6 C9 2.756(5) .
C6 C10 2.406(5) .
C6 H7 2.06(3) .
C7 C9 2.390(6) .
C7 C10 2.785(5) .
C7 H6 2.05(3) .
C7 H8 2.05(3) .
C8 C10 2.406(5) .
C8 H7 2.08(3) .
C8 H9 2.02(3) .
C8 H142 2.84(3) 4_656
C9 C11 2.520(6) .
C9 H8 2.00(3) .
C9 H111 2.64(3) .
C10 C12 2.458(5) .
C10 C17 2.867(5) .
C10 H9 2.03(3) .
C10 H12 2.57(3) .
C10 H111 2.11(3) .
C10 H112 2.06(3) .
C11 C17 2.471(5) .
C11 H9 2.67(3) .
C11 H12 2.01(3) .
C12 C14 2.498(6) .
C12 C15 2.950(5) .
C12 C16 2.538(5) .
C12 C20 2.416(6) .
C12 H111 2.08(3) .
C12 H112 2.06(3) .
C12 H141 2.74(4) .
C14 C16 2.489(6) .
C14 C17 2.814(5) .
C14 C20 2.447(7) .
C14 H20 2.53(3) .
C14 H151 2.14(3) .
C14 H152 2.17(3) .
C15 C17 2.519(5) .
C15 H1 2.63(3) .
C15 H141 2.06(3) .
C15 H142 2.17(3) .
C16 H1 2.03(3) .
C16 H141 2.74(3) .
C16 H151 2.05(3) .
C16 H152 2.16(3) .
C16 H182 2.77(3) 3_456
C17 H12 2.04(3) .
C17 H112 2.68(3) .
C17 H182 2.67(3) 3_456
C18 H1 2.49(3) .
C20 H12 2.46(3) .
C20 H142 2.45(3) .
H1 H151 2.37(4) .
H1 H182 2.16(4) .
H1 H183 2.39(5) .
H6 H7 2.38(5) .
H7 H8 2.40(4) .
H7 H193 2.48(5) 1_455
H8 H9 2.29(4) .
H8 H181 2.46(5) 2_565
H9 H111 2.45(4) .
H9 H152 2.49(4) 4_656
H12 H111 2.34(4) .
H12 H151 2.49(5) 1_455
H12 H182 2.58(4) 3_456
H20 H142 2.06(5) .
H111 H112 1.59(5) .
H112 H181 2.42(5) 2_665
H141 H142 1.65(4) .
H141 H151 2.40(4) .
H142 H151 2.58(4) .
H142 H152 2.47(4) .
H151 H152 1.64(5) .
H152 H183 2.51(5) 3_456
H181 H182 1.63(4) .
H181 H183 1.49(5) .
H182 H183 1.64(5) .
H191 H192 1.63(5) .
H191 H193 1.59(5) .
H192 H193 1.51(4) .

loop_
_geom_torsion_atom_site_label_1
_geom_torsion_atom_site_label_2
_geom_torsion_atom_site_label_3
_geom_torsion_atom_site_label_4
_geom_torsion
C18 O2 C2 C1 -1.8(5)
C18 O2 C2 C3 176.3(3)
C2 O2 C18 H181 178(2)
C2 O2 C18 H182 57(2)
C2 O2 C18 H183 -65(2)
C19 O3 C3 C2 -83.9(4)
C19 O3 C3 C4 95.6(4)
C3 O3 C19 H191 67(2)
C3 O3 C19 H192 -171(2)
C3 O3 C19 H193 -58(2)
C14 N13 C12 C11 -96.9(4)
C14 N13 C12 C17 27.8(5)
C14 N13 C12 H12 147(2)
C20 N13 C12 C11 87.8(4)
C20 N13 C12 C17 -147.5(4)
C20 N13 C12 H12 -28(2)
C12 N13 C14 C15 -58.9(4)
C12 N13 C14 H141 63(2)
C12 N13 C14 H142 180(2)
C20 N13 C14 C15 116.3(4)
C20 N13 C14 H141 -122(2)
C20 N13 C14 H142 -5(2)
C12 N13 C20 O20 -1.8(7)
C12 N13 C20 H20 -176(2)
C14 N13 C20 O20 -177.0(4)
C14 N13 C20 H20 9(2)
C16 C1 C2 O2 178.4(3)
C16 C1 C2 C3 .4(5)
H1 C1 C2 O2 -4(2)
H1 C1 C2 C3 178(2)
C2 C1 C16 C15 -174.8(3)
C2 C1 C16 C17 2.9(5)
H1 C1 C16 C15 8(2)
H1 C1 C16 C17 -175(2)
O2 C2 C3 O3 .2(5)
O2 C2 C3 C4 -179.4(3)
C1 C2 C3 O3 178.4(3)
C1 C2 C3 C4 -1.2(5)
O3 C3 C4 C5 -2.7(5)
O3 C3 C4 C17 179.1(3)
C2 C3 C4 C5 176.9(3)
C2 C3 C4 C17 -1.4(5)
C3 C4 C5 C6 23.5(5)
C3 C4 C5 C10 -156.9(3)
C17 C4 C5 C6 -158.2(3)
C17 C4 C5 C10 21.4(5)
C3 C4 C17 C12 -177.1(3)
C3 C4 C17 C16 4.7(5)
C5 C4 C17 C12 4.5(5)
C5 C4 C17 C16 -173.7(3)
C4 C5 C6 C7 -177.8(3)
C4 C5 C6 H6 1(2)
C10 C5 C6 C7 2.6(5)
C10 C5 C6 H6 -178(2)
C4 C5 C10 C9 178.5(3)
C4 C5 C10 C11 -3.8(5)
C6 C5 C10 C9 -1.9(5)
C6 C5 C10 C11 175.8(3)
C5 C6 C7 C8 -1.2(6)
C5 C6 C7 H7 180(2)
H6 C6 C7 C8 180(2)
H6 C6 C7 H7 0(3)
C6 C7 C8 C9 -1.0(6)
C6 C7 C8 H8 177(2)
H7 C7 C8 C9 178(2)
H7 C7 C8 H8 -4(3)
C7 C8 C9 C10 1.7(6)
C7 C8 C9 H9 178(2)
H8 C8 C9 C10 -177(2)
H8 C8 C9 H9 0(3)
C8 C9 C10 C5 -.2(6)
C8 C9 C10 C11 -177.9(4)
H9 C9 C10 C5 -177(2)
H9 C9 C10 C11 6(2)
C5 C10 C11 C12 -36.6(4)
C5 C10 C11 H111 -157(2)
C5 C10 C11 H112 85(2)
C9 C10 C11 C12 141.1(4)
C9 C10 C11 H111 21(2)
C9 C10 C11 H112 -97(2)
C10 C11 C12 N13 -174.0(3)
C10 C11 C12 C17 59.1(4)
C10 C11 C12 H12 -57(2)
H111 C11 C12 N13 -52(2)
H111 C11 C12 C17 -179(2)
H111 C11 C12 H12 65(3)
H112 C11 C12 N13 64(2)
H112 C11 C12 C17 -63(2)
H112 C11 C12 H12 -179(3)
N13 C12 C17 C4 -172.1(3)
N13 C12 C17 C16 6.1(5)
C11 C12 C17 C4 -45.0(4)
C11 C12 C17 C16 133.1(3)
H12 C12 C17 C4 70(2)
H12 C12 C17 C16 -112(2)
N13 C14 C15 C16 54.7(4)
N13 C14 C15 H151 174(2)
N13 C14 C15 H152 -70(2)
H141 C14 C15 C16 -67(2)
H141 C14 C15 H151 53(3)
H141 C14 C15 H152 168(3)
H142 C14 C15 C16 171(2)
H142 C14 C15 H151 -70(3)
H142 C14 C15 H152 46(3)
C14 C15 C16 C1 152.6(3)
C14 C15 C16 C17 -25.0(5)
H151 C15 C16 C1 29(2)
H151 C15 C16 C17 -148(2)
H152 C15 C16 C1 -82(2)
H152 C15 C16 C17 100(2)
C1 C16 C17 C4 -5.5(5)
C1 C16 C17 C12 176.4(3)
C15 C16 C17 C4 172.1(3)
C15 C16 C17 C12 -6.0(5)
